data_7043545
loop_
_publ_author_name
'Fischer, Anne A.'
'Lindeman, Sergey V.'
'Fiedler, Adam T.'

_publ_section_title
;
 Spectroscopic and computational studies of reversible O2 binding by a
 cobalt complex of relevance to cysteine dioxygenase.
;
_journal_name_full 'Dalton transactions (Cambridge, England : 2003)'
_journal_paper_doi 10.1039/c7dt01600j
_journal_year 2017
_chemical_absolute_configuration ad
_chemical_formula_moiety 'C50 H44 B Co N7 O2 S'
_chemical_formula_sum 'C50 H44 B Co N7 O2 S'
_chemical_formula_weight 876.72
_chemical_name_systematic
;
 ? 
;
_space_group_crystal_system monoclinic
_space_group_IT_number 4
_space_group_name_Hall 'P 2yb'
_space_group_name_H-M_alt 'P 1 21 1'
_symmetry_space_group_name_Hall 'P 2yb'
_symmetry_space_group_name_H-M 'P 1 21 1'
_atom_sites_solution_hydrogens geom
_atom_sites_solution_primary iterative
_atom_sites_solution_secondary difmap
_audit_creation_date 2016-12-02
_audit_creation_method
;
Olex2 1.2
(compiled 2016.11.30 svn.r3356 for OlexSys, GUI svn.r5269)
;
_audit_update_record
;
2017-04-20 deposited with the CCDC.
2017-06-27 downloaded from the CCDC.
;
_cell_angle_alpha 90.00
_cell_angle_beta 91.5914(7)
_cell_angle_gamma 90.00
_cell_formula_units_Z 4
_cell_length_a 15.77282(13)
_cell_length_b 16.76061(12)
_cell_length_c 16.80269(14)
_cell_measurement_reflns_used 18759
_cell_measurement_temperature 99.95(10)
_cell_measurement_theta_max 74.0660
_cell_measurement_theta_min 3.6970
_cell_volume 4440.28(6)
_computing_cell_refinement
;
CrysAlisPro, Agilent Technologies,
Version 1.171.37.35 (release 13-08-2014 CrysAlis171 .NET)
(compiled Aug 13 2014,18:06:01)
;
_computing_data_collection
;
CrysAlisPro, Agilent Technologies,
Version 1.171.37.35 (release 13-08-2014 CrysAlis171 .NET)
(compiled Aug 13 2014,18:06:01)
;
_computing_data_reduction
;
CrysAlisPro, Agilent Technologies,
Version 1.171.37.35 (release 13-08-2014 CrysAlis171 .NET)
(compiled Aug 13 2014,18:06:01)
;
_computing_molecular_graphics 'Olex2 (Dolomanov et al., 2009)'
_computing_publication_material 'Olex2 (Dolomanov et al., 2009)'
_computing_structure_refinement 'XL (Sheldrick, 2008)'
_computing_structure_solution 'olex2.solve (Bourhis et al., 2015)'
_diffrn_ambient_environment N~2~
_diffrn_ambient_temperature 99.95(10)
_diffrn_detector 'CCD plate'
_diffrn_detector_area_resol_mean 10.3756
_diffrn_detector_type Atlas
_diffrn_measured_fraction_theta_full 0.9996
_diffrn_measured_fraction_theta_max 0.8944
_diffrn_measurement_details
;
#__ type_ start__ end____ width___ exp.time_
  1 omega  -96.00   -2.00   1.0000    6.0450
omega____ theta____ kappa____ phi______ frames
    -      -41.6487  125.0000  -30.0000 94

#__ type_ start__ end____ width___ exp.time_
  2 omega -120.00   -8.00   1.0000    6.0450
omega____ theta____ kappa____ phi______ frames
    -      -41.6487  -77.0000 -120.0000 112

#__ type_ start__ end____ width___ exp.time_
  3 omega  -49.00   35.00   1.0000    6.0450
omega____ theta____ kappa____ phi______ frames
    -      -41.6487   37.0000  120.0000 84

#__ type_ start__ end____ width___ exp.time_
  4 omega   94.00  178.00   1.0000   24.1800
omega____ theta____ kappa____ phi______ frames
    -      108.2878  125.0000    0.0000 84

#__ type_ start__ end____ width___ exp.time_
  5 omega   30.00   90.00   1.0000   24.1800
omega____ theta____ kappa____ phi______ frames
    -      108.2878  -30.0000  120.0000 60

#__ type_ start__ end____ width___ exp.time_
  6 omega   24.00  109.00   1.0000   24.1800
omega____ theta____ kappa____ phi______ frames
    -      108.2878  -94.0000  -90.0000 85

#__ type_ start__ end____ width___ exp.time_
  7 omega   30.00   90.00   1.0000   24.1800
omega____ theta____ kappa____ phi______ frames
    -      108.2878  -30.0000 -150.0000 60

#__ type_ start__ end____ width___ exp.time_
  8 omega   81.00  178.00   1.0000   24.1800
omega____ theta____ kappa____ phi______ frames
    -      108.2878   45.0000 -150.0000 97

#__ type_ start__ end____ width___ exp.time_
  9 omega   33.00  122.00   1.0000   24.1800
omega____ theta____ kappa____ phi______ frames
    -      108.2878 -125.0000   60.0000 89

#__ type_ start__ end____ width___ exp.time_
 10 omega   94.00  178.00   1.0000   24.1800
omega____ theta____ kappa____ phi______ frames
    -      108.2878  125.0000 -120.0000 84

#__ type_ start__ end____ width___ exp.time_
 11 omega   34.00   98.00   1.0000   24.1800
omega____ theta____ kappa____ phi______ frames
    -      108.2878  -45.0000  -30.0000 64

#__ type_ start__ end____ width___ exp.time_
 12 omega -124.00  -79.00   1.0000    6.0450
omega____ theta____ kappa____ phi______ frames
    -      -41.6487  -99.0000    0.0000 45

#__ type_ start__ end____ width___ exp.time_
 13 omega -118.00  -15.00   1.0000    6.0450
omega____ theta____ kappa____ phi______ frames
    -      -41.6487  -37.0000   90.0000 103

#__ type_ start__ end____ width___ exp.time_
 14 omega -116.00  -12.00   1.0000    6.0450
omega____ theta____ kappa____ phi______ frames
    -      -41.6487  -57.0000    0.0000 104

#__ type_ start__ end____ width___ exp.time_
 15 omega   78.00  178.00   1.0000   24.1800
omega____ theta____ kappa____ phi______ frames
    -      108.2878   30.0000   30.0000 100

#__ type_ start__ end____ width___ exp.time_
 16 omega   78.00  178.00   1.0000   24.1800
omega____ theta____ kappa____ phi______ frames
    -      108.2878   30.0000  -60.0000 100

#__ type_ start__ end____ width___ exp.time_
 17 omega   75.00  178.00   1.0000   24.1800
omega____ theta____ kappa____ phi______ frames
    -      108.2878   77.0000  150.0000 103

#__ type_ start__ end____ width___ exp.time_
 18 omega   78.00  125.00   1.0000   24.1800
omega____ theta____ kappa____ phi______ frames
    -      108.2878   61.0000   60.0000 47

#__ type_ start__ end____ width___ exp.time_
 19 omega   81.00  178.00   1.0000   24.1800
omega____ theta____ kappa____ phi______ frames
    -      108.2878   45.0000  120.0000 97
;
_diffrn_measurement_device 'four-circle diffractometer'
_diffrn_measurement_device_type 'SuperNova, Dual, Cu at zero, Atlas'
_diffrn_measurement_method '\w scans'
_diffrn_orient_matrix_UB_11 -0.0026875000
_diffrn_orient_matrix_UB_12 0.0908732000
_diffrn_orient_matrix_UB_13 -0.0137009000
_diffrn_orient_matrix_UB_21 0.0495247000
_diffrn_orient_matrix_UB_22 0.0130629000
_diffrn_orient_matrix_UB_23 0.0792497000
_diffrn_orient_matrix_UB_31 0.0841795000
_diffrn_orient_matrix_UB_32 -0.0047563000
_diffrn_orient_matrix_UB_33 -0.0440777000
_diffrn_radiation_monochromator mirror
_diffrn_radiation_probe x-ray
_diffrn_radiation_type 'Cu K\a'
_diffrn_radiation_wavelength 1.54184
_diffrn_reflns_av_R_equivalents 0.0435
_diffrn_reflns_av_unetI/netI 0.0521
_diffrn_reflns_limit_h_max 19
_diffrn_reflns_limit_h_min -18
_diffrn_reflns_limit_k_max 20
_diffrn_reflns_limit_k_min -20
_diffrn_reflns_limit_l_max 20
_diffrn_reflns_limit_l_min -20
_diffrn_reflns_number 40090
_diffrn_reflns_theta_full 72.00
_diffrn_reflns_theta_max 76.61
_diffrn_reflns_theta_min 3.73
_diffrn_source 'sealed X-ray tube'
_diffrn_source_type 'SuperNova (Cu) X-ray Source'
_exptl_absorpt_coefficient_mu 3.851
_exptl_absorpt_correction_T_max 0.951
_exptl_absorpt_correction_T_min 0.784
_exptl_absorpt_correction_type gaussian
_exptl_absorpt_process_details
;
CrysAlisPro, Agilent Technologies,
Version 1.171.37.35 (release 13-08-2014 CrysAlis171 .NET)
(compiled Aug 13 2014,18:06:01)
Numerical absorption correction based on gaussian integration over
            a multifaceted crystal model
Empirical absorption correction using spherical harmonics,
 implemented in SCALE3 ABSPACK scaling algorithm.
;
_exptl_crystal_colour brown
_exptl_crystal_colour_primary brown
_exptl_crystal_density_diffrn 1.311
_exptl_crystal_density_method 'not measured'
_exptl_crystal_description needle
_exptl_crystal_F_000 1828
_exptl_crystal_recrystallization_method 'Re-crystallisation from solvent'
_exptl_crystal_size_max 0.4288
_exptl_crystal_size_mid 0.068
_exptl_crystal_size_min 0.0553
_refine_diff_density_max 0.956
_refine_diff_density_min -0.703
_refine_diff_density_rms 0.082
_refine_ls_abs_structure_details 'Flack H D (1983), Acta Cryst. A39, 876-881'
_refine_ls_abs_structure_Flack -0.021(3)
_refine_ls_extinction_method none
_refine_ls_goodness_of_fit_ref 1.091
_refine_ls_hydrogen_treatment constr
_refine_ls_matrix_type full
_refine_ls_number_parameters 1124
_refine_ls_number_reflns 16708
_refine_ls_number_restraints 1
_refine_ls_restrained_S_all 1.091
_refine_ls_R_factor_all 0.0613
_refine_ls_R_factor_gt 0.0489
_refine_ls_shift/su_max 0.002
_refine_ls_shift/su_mean 0.000
_refine_ls_structure_factor_coef Fsqd
_refine_ls_weighting_details 'calc w=1/[\s^2^(Fo^2^)+(0.0946P)^2^+1.4148P] where P=(Fo^2^+2Fc^2^)/3'
_refine_ls_weighting_scheme calc
_refine_ls_wR_factor_gt 0.1354
_refine_ls_wR_factor_ref 0.1566
_reflns_number_gt 14231
_reflns_number_total 16708
_reflns_threshold_expression >2sigma(I)
_cod_data_source_file c7dt01600j2.cif
_cod_data_source_block complex3
_cod_database_code 7043545
_chemical_oxdiff_formula 'Co C48 H44 B N7 O2 S'
_reflns_odcompleteness_completeness 99.96
_reflns_odcompleteness_iscentric 1
_reflns_odcompleteness_theta 66.97
_olex2_refinement_description
;
1. Fixed Uiso
 At 1.2 times of:
  All B(H) groups, All C(H) groups, All C(H,H) groups, All C(H,H,H,H) groups,
  All N(H,H) groups
 At 1.5 times of:
  All C(H,H,H) groups
2. Uiso/Uaniso restraints and constraints
Uanis(C50B) = Uanis(C50)
3. Others
 Sof(H49C)=Sof(H49D)=Sof(C50B)=Sof(H50D)=Sof(H50E)=Sof(H50F)=1-FVAR(1)
 Sof(H49A)=Sof(H49B)=Sof(C50)=Sof(H50A)=Sof(H50B)=Sof(H50C)=FVAR(1)
4.a Ternary CH refined with riding coordinates:
 C47(H47), B1(H1), C47A(H47A), B1A(H1A)
4.b Secondary CH2 refined with riding coordinates:
 N7(H7A,H7B), C46(H46A,H46B), C49(H49A,H49B), C49(H49C,H49D), N7A(H7AA,H7AB),
 C46A(H46C,H46D), C49A(H49E,H49F)
4.c Aromatic/amide H refined with riding coordinates:
 C2(H2), C5(H5), C8(H8), C11(H11), C12(H12), C13(H13), C14(H14), C15(H15),
 C17(H17), C18(H18), C19(H19), C20(H20), C21(H21), C23(H23), C24(H24), C25(H25),
  C26(H26), C27(H27), C29(H29), C30(H30), C31(H31), C32(H32), C33(H33),
 C35(H35), C36(H36), C37(H37), C38(H38), C39(H39), C41(H41), C42(H42), C43(H43),
  C44(H44), C45(H45), C2A(H2A), C5A(H5A), C8A(H8A), C11A(H11A), C12A(H12A),
 C13A(H13A), C14A(H14A), C15A(H15A), C17A(H17A), C18A(H18A), C19A(H19A),
 C20A(H20A), C21A(H21A), C23A(H23A), C24A(H24A), C25A(H25A), C26A(H26A),
 C27A(H27A), C29A(H29A), C30A(H30A), C31A(H31A), C32A(H32A), C33A(H33A),
 C35A(H35A), C36A(H36A), C37A(H37A), C38A(H38A), C39A(H39A), C41A(H41A),
 C42A(H42A), C43A(H43A), C44A(H44A), C45A(H45A)
4.d Idealised Me refined as rotating group:
 C50(H50A,H50B,H50C), C50B(H50D,H50E,H50F), C50A(H50H,H50G,H50I)
;
_olex2_date_sample_data_collection 2016-11-29
_olex2_date_sample_submission 2016-11-29
_olex2_submission_special_instructions 'No special instructions were received'

loop_
_space_group_symop_id
_space_group_symop_operation_xyz
1 'x, y, z'
2 '-x, y+1/2, -z'

loop_
_atom_site_label
_atom_site_type_symbol
_atom_site_fract_x
_atom_site_fract_y
_atom_site_fract_z
_atom_site_U_iso_or_equiv
_atom_site_adp_type
_atom_site_occupancy
_atom_site_calc_flag
_atom_site_disorder_assembly
_atom_site_disorder_group
_atom_site_refinement_flags_posn
Co1 Co 0.98714(3) 0.31466(3) 0.52018(3) 0.02152(12) Uani 1 d . . .
S1 S 1.01583(7) 0.39498(6) 0.62524(6) 0.0360(2) Uani 1 d . . .
O1 O 0.8440(2) 0.1750(2) 0.7371(2) 0.0525(9) Uani 1 d . . .
O2 O 0.9440(3) 0.2202(3) 0.8226(2) 0.0632(11) Uani 1 d A . .
N6 N 1.01855(19) 0.37397(17) 0.35492(18) 0.0228(6) Uani 1 d . . .
N5 N 1.04901(19) 0.38699(17) 0.43099(17) 0.0222(6) Uani 1 d . . .
N2 N 1.02057(19) 0.22425(17) 0.37340(17) 0.0229(6) Uani 1 d . . .
N1 N 1.03596(19) 0.22069(17) 0.45393(17) 0.0210(6) Uani 1 d . . .
N4 N 0.88186(18) 0.29998(17) 0.37386(17) 0.0228(6) Uani 1 d . . .
N3 N 0.87443(18) 0.32160(19) 0.45158(17) 0.0243(6) Uani 1 d . . .
N7 N 0.9324(2) 0.23271(19) 0.60729(18) 0.0270(6) Uani 1 d . . .
H7A H 0.8741 0.2351 0.6030 0.032 Uiso 1 calc . . R
H7B H 0.9487 0.1813 0.5961 0.032 Uiso 1 calc . . R
C1 C 1.0480(2) 0.4314(2) 0.3052(2) 0.0266(7) Uani 1 d . . .
C2 C 1.0992(2) 0.4821(2) 0.3512(2) 0.0277(8) Uani 1 d . . .
H2 H 1.1283 0.5283 0.3338 0.033 Uiso 1 calc . . R
C3 C 1.0992(2) 0.4515(2) 0.4277(2) 0.0265(7) Uani 1 d . . .
C4 C 1.0443(2) 0.1546(2) 0.3392(2) 0.0253(7) Uani 1 d . . .
C5 C 1.0751(3) 0.1045(2) 0.3988(2) 0.0263(7) Uani 1 d . . .
H5 H 1.0953 0.0515 0.3929 0.032 Uiso 1 calc . . R
C6 C 1.0700(2) 0.1481(2) 0.4696(2) 0.0239(7) Uani 1 d . . .
C7 C 0.8044(2) 0.2900(2) 0.3392(2) 0.0258(7) Uani 1 d . . .
C8 C 0.7446(2) 0.3078(2) 0.3957(2) 0.0262(7) Uani 1 d . . .
H8 H 0.6847 0.3074 0.3885 0.031 Uiso 1 calc . . R
C9 C 0.7910(2) 0.3265(2) 0.4656(2) 0.0247(7) Uani 1 d . . .
C10 C 1.0280(3) 0.4343(2) 0.2193(2) 0.0317(8) Uani 1 d . . .
C11 C 0.9471(3) 0.4157(2) 0.1872(2) 0.0360(9) Uani 1 d . . .
H11 H 0.9025 0.4026 0.2218 0.043 Uiso 1 calc . . R
C12 C 0.9317(4) 0.4163(3) 0.1055(3) 0.0486(12) Uani 1 d . . .
H12 H 0.8773 0.4023 0.0843 0.058 Uiso 1 calc . . R
C13 C 0.9961(4) 0.4373(3) 0.0545(3) 0.0528(14) Uani 1 d . . .
H13 H 0.9859 0.4369 -0.0015 0.063 Uiso 1 calc . . R
C14 C 1.0748(4) 0.4587(3) 0.0852(3) 0.0556(15) Uani 1 d . . .
H14 H 1.1182 0.4744 0.0505 0.067 Uiso 1 calc . . R
C15 C 1.0907(3) 0.4575(3) 0.1671(3) 0.0413(10) Uani 1 d . . .
H15 H 1.1450 0.4726 0.1877 0.050 Uiso 1 calc . . R
C16 C 1.1498(2) 0.4800(2) 0.4980(2) 0.0280(8) Uani 1 d . . .
C17 C 1.1517(4) 0.5596(3) 0.5185(3) 0.0466(11) Uani 1 d . . .
H17 H 1.1166 0.5962 0.4896 0.056 Uiso 1 calc . . R
C18 C 1.2037(4) 0.5876(3) 0.5803(3) 0.0549(14) Uani 1 d . . .
H18 H 1.2051 0.6430 0.5924 0.066 Uiso 1 calc . . R
C19 C 1.2531(3) 0.5353(3) 0.6241(3) 0.0478(12) Uani 1 d . . .
H19 H 1.2881 0.5540 0.6670 0.057 Uiso 1 calc . . R
C20 C 1.2515(3) 0.4544(3) 0.6050(3) 0.0412(10) Uani 1 d . . .
H20 H 1.2856 0.4177 0.6347 0.049 Uiso 1 calc . . R
C21 C 1.2003(3) 0.4276(2) 0.5429(2) 0.0320(8) Uani 1 d . . .
H21 H 1.1994 0.3724 0.5304 0.038 Uiso 1 calc . . R
C22 C 1.0399(3) 0.1363(2) 0.2534(2) 0.0281(8) Uani 1 d . . .
C23 C 1.0630(3) 0.1914(2) 0.1953(2) 0.0313(8) Uani 1 d . . .
H23 H 1.0817 0.2433 0.2103 0.038 Uiso 1 calc . . R
C24 C 1.0587(3) 0.1698(3) 0.1154(3) 0.0405(10) Uani 1 d . . .
H24 H 1.0741 0.2075 0.0761 0.049 Uiso 1 calc . . R
C25 C 1.0323(3) 0.0944(3) 0.0922(3) 0.0416(10) Uani 1 d . . .
H25 H 1.0293 0.0803 0.0375 0.050 Uiso 1 calc . . R
C26 C 1.0103(3) 0.0396(3) 0.1503(3) 0.0412(10) Uani 1 d . . .
H26 H 0.9928 -0.0127 0.1352 0.049 Uiso 1 calc . . R
C27 C 1.0136(3) 0.0606(2) 0.2298(2) 0.0338(9) Uani 1 d . . .
H27 H 0.9977 0.0229 0.2688 0.041 Uiso 1 calc . . R
C28 C 1.1031(2) 0.1247(2) 0.5482(2) 0.0251(7) Uani 1 d . . .
C29 C 1.1059(3) 0.0447(2) 0.5689(2) 0.0313(8) Uani 1 d . . .
H29 H 1.0821 0.0062 0.5334 0.038 Uiso 1 calc . . R
C30 C 1.1427(3) 0.0197(2) 0.6405(3) 0.0366(9) Uani 1 d . . .
H30 H 1.1452 -0.0354 0.6533 0.044 Uiso 1 calc . . R
C31 C 1.1758(3) 0.0760(3) 0.6934(3) 0.0403(10) Uani 1 d . . .
H31 H 1.2010 0.0592 0.7426 0.048 Uiso 1 calc . . R
C32 C 1.1725(3) 0.1561(3) 0.6753(3) 0.0392(9) Uani 1 d . . .
H32 H 1.1940 0.1944 0.7123 0.047 Uiso 1 calc . . R
C33 C 1.1369(3) 0.1808(2) 0.6013(2) 0.0316(8) Uani 1 d . . .
H33 H 1.1361 0.2359 0.5877 0.038 Uiso 1 calc . . R
C34 C 0.7902(2) 0.2615(2) 0.2572(2) 0.0262(7) Uani 1 d . . .
C35 C 0.8292(3) 0.1915(3) 0.2322(2) 0.0333(8) Uani 1 d . . .
H35 H 0.8666 0.1638 0.2678 0.040 Uiso 1 calc . . R
C36 C 0.8141(3) 0.1620(3) 0.1560(3) 0.0421(10) Uani 1 d . . .
H36 H 0.8408 0.1142 0.1396 0.050 Uiso 1 calc . . R
C37 C 0.7591(3) 0.2031(3) 0.1034(3) 0.0453(11) Uani 1 d . . .
H37 H 0.7481 0.1833 0.0511 0.054 Uiso 1 calc . . R
C38 C 0.7214(3) 0.2722(3) 0.1281(3) 0.0441(11) Uani 1 d . . .
H38 H 0.6845 0.3002 0.0923 0.053 Uiso 1 calc . . R
C39 C 0.7362(2) 0.3020(3) 0.2046(2) 0.0325(8) Uani 1 d . . .
H39 H 0.7094 0.3499 0.2207 0.039 Uiso 1 calc . . R
C40 C 0.7561(2) 0.3484(2) 0.5432(2) 0.0294(8) Uani 1 d . . .
C41 C 0.6940(3) 0.3009(4) 0.5753(3) 0.0587(16) Uani 1 d . . .
H41 H 0.6754 0.2543 0.5478 0.070 Uiso 1 calc . . R
C42 C 0.6588(4) 0.3206(5) 0.6471(3) 0.0680(18) Uani 1 d . . .
H42 H 0.6170 0.2870 0.6690 0.082 Uiso 1 calc . . R
C43 C 0.6844(3) 0.3898(3) 0.6874(3) 0.0485(12) Uani 1 d . . .
H43 H 0.6596 0.4042 0.7363 0.058 Uiso 1 calc . . R
C44 C 0.7461(4) 0.4366(3) 0.6552(3) 0.0532(13) Uani 1 d . . .
H44 H 0.7643 0.4838 0.6818 0.064 Uiso 1 calc . . R
C45 C 0.7821(3) 0.4149(3) 0.5835(3) 0.0504(13) Uani 1 d . . .
H45 H 0.8256 0.4472 0.5623 0.061 Uiso 1 calc . . R
C46 C 0.9561(3) 0.3422(3) 0.7009(3) 0.0397(10) Uani 1 d . . .
H46A H 0.9799 0.3555 0.7544 0.048 Uiso 1 calc . . R
H46B H 0.8962 0.3600 0.6983 0.048 Uiso 1 calc . . R
C47 C 0.9597(3) 0.2530(2) 0.6885(2) 0.0334(9) Uani 1 d . . .
H47 H 1.0201 0.2358 0.6960 0.040 Uiso 1 calc . . R
C48 C 0.9077(3) 0.2102(3) 0.7504(3) 0.0374(9) Uani 1 d . . .
C49 C 0.8994(5) 0.1917(4) 0.8922(3) 0.0706(18) Uani 1 d . . .
H49A H 0.8385 0.1835 0.8787 0.085 Uiso 0.561(13) calc A 1 R
H49B H 0.9238 0.1404 0.9109 0.085 Uiso 0.561(13) calc A 1 R
H49C H 0.9389 0.1758 0.9362 0.085 Uiso 0.439(13) calc A 2 R
H49D H 0.8602 0.1471 0.8790 0.085 Uiso 0.439(13) calc A 2 R
C50 C 0.9095(10) 0.2511(10) 0.9521(8) 0.090(4) Uani 0.561(13) d A 1 .
H50A H 0.9693 0.2541 0.9693 0.134 Uiso 0.561(13) calc A 1 GR
H50B H 0.8750 0.2372 0.9977 0.134 Uiso 0.561(13) calc A 1 GR
H50C H 0.8912 0.3028 0.9307 0.134 Uiso 0.561(13) calc A 1 GR
C50B C 0.8479(14) 0.2759(12) 0.9120(11) 0.090(4) Uani 0.439(13) d A 2 .
H50D H 0.8888 0.3171 0.9286 0.134 Uiso 0.439(13) calc A 2 GR
H50E H 0.8083 0.2664 0.9549 0.134 Uiso 0.439(13) calc A 2 GR
H50F H 0.8164 0.2937 0.8642 0.134 Uiso 0.439(13) calc A 2 GR
B1 B 0.9707(3) 0.2954(2) 0.3363(2) 0.0243(8) Uani 1 d . . .
H1 H 0.9642 0.2880 0.2774 0.029 Uiso 1 calc . . R
Co1A Co 0.48023(4) 0.31920(4) -0.01640(3) 0.02722(14) Uani 1 d . . .
S1A S 0.52080(8) 0.39581(6) -0.11914(7) 0.0430(3) Uani 1 d . . .
O1A O 0.3834(3) 0.1590(2) -0.2491(2) 0.0626(10) Uani 1 d . . .
O2A O 0.3728(3) 0.2710(2) -0.3222(2) 0.0624(11) Uani 1 d . . .
N6A N 0.5165(2) 0.37282(18) 0.1529(2) 0.0314(7) Uani 1 d . . .
N5A N 0.5456(2) 0.3887(2) 0.0777(2) 0.0337(7) Uani 1 d . . .
N4A N 0.37880(18) 0.30196(16) 0.12675(16) 0.0214(6) Uani 1 d . . .
N3A N 0.36901(18) 0.32679(17) 0.04908(17) 0.0232(6) Uani 1 d . . .
N2A N 0.51559(19) 0.22448(17) 0.12845(18) 0.0225(6) Uani 1 d . . .
N1A N 0.52866(19) 0.22290(18) 0.04841(18) 0.0248(6) Uani 1 d . . .
N7A N 0.4176(2) 0.2447(2) -0.10908(19) 0.0331(7) Uani 1 d . . .
H7AA H 0.4495 0.1994 -0.1165 0.040 Uiso 1 calc . . R
H7AB H 0.3653 0.2291 -0.0918 0.040 Uiso 1 calc . . R
C1A C 0.5455(3) 0.4290(2) 0.2052(3) 0.0378(10) Uani 1 d . . .
C2A C 0.5961(3) 0.4799(2) 0.1608(3) 0.0437(12) Uani 1 d . . .
H2A H 0.6257 0.5254 0.1807 0.052 Uiso 1 calc . . R
C3A C 0.5957(3) 0.4531(2) 0.0843(3) 0.0380(10) Uani 1 d . . .
C4A C 0.3008(2) 0.2924(2) 0.1591(2) 0.0234(7) Uani 1 d . . .
C5A C 0.2407(2) 0.3121(2) 0.1011(2) 0.0260(7) Uani 1 d . . .
H5A H 0.1808 0.3119 0.1062 0.031 Uiso 1 calc . . R
C6A C 0.2853(2) 0.3324(2) 0.0332(2) 0.0229(7) Uani 1 d . . .
C7A C 0.5402(2) 0.1540(2) 0.1614(2) 0.0230(7) Uani 1 d . . .
C8A C 0.5701(2) 0.1063(2) 0.1012(2) 0.0262(7) Uani 1 d . . .
H8A H 0.5908 0.0532 0.1060 0.031 Uiso 1 calc . . R
C9A C 0.5635(2) 0.1519(2) 0.0319(2) 0.0233(7) Uani 1 d . . .
C10A C 0.5253(3) 0.4295(3) 0.2896(3) 0.0435(12) Uani 1 d . . .
C11A C 0.4452(3) 0.4106(3) 0.3175(3) 0.0452(11) Uani 1 d . . .
H11A H 0.4011 0.3975 0.2801 0.054 Uiso 1 calc . . R
C12A C 0.4283(5) 0.4103(3) 0.3979(3) 0.0632(16) Uani 1 d . . .
H12A H 0.3733 0.3973 0.4157 0.076 Uiso 1 calc . . R
C13A C 0.4935(7) 0.4296(4) 0.4524(4) 0.086(3) Uani 1 d . . .
H13A H 0.4833 0.4277 0.5078 0.104 Uiso 1 calc . . R
C14A C 0.5724(6) 0.4511(4) 0.4267(5) 0.086(3) Uani 1 d . . .
H14A H 0.6158 0.4661 0.4640 0.104 Uiso 1 calc . . R
C15A C 0.5880(4) 0.4509(3) 0.3464(4) 0.0677(19) Uani 1 d . . .
H15A H 0.6426 0.4656 0.3291 0.081 Uiso 1 calc . . R
C16A C 0.6441(3) 0.4866(3) 0.0165(3) 0.0436(11) Uani 1 d . . .
C17A C 0.6988(3) 0.4398(3) -0.0281(4) 0.0531(13) Uani 1 d . . .
H17A H 0.7023 0.3842 -0.0174 0.064 Uiso 1 calc . . R
C18A C 0.7487(4) 0.4719(4) -0.0884(4) 0.0692(18) Uani 1 d . . .
H18A H 0.7866 0.4393 -0.1170 0.083 Uiso 1 calc . . R
C19A C 0.7406(4) 0.5533(4) -0.1046(4) 0.071(2) Uani 1 d . . .
H19A H 0.7724 0.5771 -0.1456 0.086 Uiso 1 calc . . R
C20A C 0.6850(4) 0.5998(3) -0.0598(4) 0.0707(19) Uani 1 d . . .
H20A H 0.6803 0.6554 -0.0700 0.085 Uiso 1 calc . . R
C21A C 0.6363(4) 0.5653(3) -0.0004(4) 0.0541(13) Uani 1 d . . .
H21A H 0.5977 0.5973 0.0281 0.065 Uiso 1 calc . . R
C22A C 0.2891(2) 0.2632(2) 0.2403(2) 0.0250(7) Uani 1 d . . .
C23A C 0.2375(2) 0.3046(3) 0.2919(2) 0.0361(9) Uani 1 d . . .
H23A H 0.2106 0.3525 0.2744 0.043 Uiso 1 calc . . R
C24A C 0.2248(3) 0.2771(3) 0.3682(3) 0.0432(11) Uani 1 d . . .
H24A H 0.1901 0.3066 0.4030 0.052 Uiso 1 calc . . R
C25A C 0.2624(3) 0.2071(3) 0.3938(2) 0.0430(11) Uani 1 d . . .
H25A H 0.2532 0.1882 0.4461 0.052 Uiso 1 calc . . R
C26A C 0.3136(3) 0.1642(3) 0.3435(2) 0.0376(9) Uani 1 d . . .
H26A H 0.3397 0.1161 0.3613 0.045 Uiso 1 calc . . R
C27A C 0.3264(2) 0.1919(2) 0.2669(2) 0.0295(8) Uani 1 d . . .
H27A H 0.3609 0.1621 0.2322 0.035 Uiso 1 calc . . R
C28A C 0.2497(2) 0.3549(2) -0.0458(2) 0.0255(7) Uani 1 d . . .
C29A C 0.1872(3) 0.3074(3) -0.0811(2) 0.0429(10) Uani 1 d . . .
H29A H 0.1687 0.2607 -0.0547 0.051 Uiso 1 calc . . R
C30A C 0.1515(3) 0.3276(4) -0.1550(3) 0.0536(13) Uani 1 d . . .
H30A H 0.1089 0.2946 -0.1788 0.064 Uiso 1 calc . . R
C31A C 0.1781(3) 0.3960(3) -0.1942(3) 0.0424(10) Uani 1 d . . .
H31A H 0.1543 0.4094 -0.2450 0.051 Uiso 1 calc . . R
C32A C 0.2387(3) 0.4439(3) -0.1590(3) 0.0422(10) Uani 1 d . . .
H32A H 0.2562 0.4912 -0.1849 0.051 Uiso 1 calc . . R
C33A C 0.2748(3) 0.4231(3) -0.0847(3) 0.0368(9) Uani 1 d . . .
H33A H 0.3171 0.4564 -0.0608 0.044 Uiso 1 calc . . R
C34A C 0.5376(2) 0.1343(2) 0.2465(2) 0.0242(7) Uani 1 d . . .
C35A C 0.5098(3) 0.0581(2) 0.2678(2) 0.0327(8) Uani 1 d . . .
H35A H 0.4922 0.0214 0.2275 0.039 Uiso 1 calc . . R
C36A C 0.5077(3) 0.0358(2) 0.3475(2) 0.0387(10) Uani 1 d . . .
H36A H 0.4884 -0.0159 0.3613 0.046 Uiso 1 calc . . R
C37A C 0.5338(3) 0.0888(3) 0.4069(2) 0.0374(9) Uani 1 d . . .
H37A H 0.5322 0.0736 0.4613 0.045 Uiso 1 calc . . R
C38A C 0.5620(3) 0.1641(3) 0.3860(2) 0.0328(8) Uani 1 d . . .
H38A H 0.5799 0.2006 0.4264 0.039 Uiso 1 calc . . R
C39A C 0.5645(2) 0.1869(2) 0.3061(2) 0.0263(7) Uani 1 d . . .
H39A H 0.5845 0.2384 0.2925 0.032 Uiso 1 calc . . R
C40A C 0.5959(2) 0.1310(2) -0.0467(2) 0.0253(7) Uani 1 d . . .
C41A C 0.6009(2) 0.0507(2) -0.0689(2) 0.0291(8) Uani 1 d . . .
H41A H 0.5785 0.0108 -0.0353 0.035 Uiso 1 calc . . R
C42A C 0.6379(3) 0.0289(3) -0.1391(3) 0.0366(9) Uani 1 d . . .
H42A H 0.6426 -0.0259 -0.1527 0.044 Uiso 1 calc . . R
C43A C 0.6682(3) 0.0868(3) -0.1900(3) 0.0415(10) Uani 1 d . . .
H43A H 0.6928 0.0717 -0.2387 0.050 Uiso 1 calc . . R
C44A C 0.6626(3) 0.1665(3) -0.1698(3) 0.0403(10) Uani 1 d . . .
H44A H 0.6829 0.2063 -0.2046 0.048 Uiso 1 calc . . R
C45A C 0.6268(3) 0.1881(2) -0.0975(2) 0.0313(8) Uani 1 d . . .
H45A H 0.6237 0.2429 -0.0833 0.038 Uiso 1 calc . . R
C46A C 0.4859(3) 0.3334(3) -0.2029(3) 0.0434(10) Uani 1 d . . .
H46C H 0.4744 0.3677 -0.2500 0.052 Uiso 1 calc . . R
H46D H 0.5320 0.2960 -0.2161 0.052 Uiso 1 calc . . R
C47A C 0.4067(3) 0.2862(3) -0.1851(3) 0.0395(10) Uani 1 d . . .
H47A H 0.3586 0.3246 -0.1805 0.047 Uiso 1 calc . . R
C48A C 0.3858(3) 0.2297(3) -0.2537(3) 0.0429(10) Uani 1 d . . .
C49A C 0.3647(5) 0.2252(5) -0.3964(3) 0.0721(18) Uani 1 d . . .
H49E H 0.3397 0.1724 -0.3853 0.086 Uiso 1 calc . . R
H49F H 0.3262 0.2536 -0.4344 0.086 Uiso 1 calc . . R
C50A C 0.4449(6) 0.2151(8) -0.4306(5) 0.163(6) Uani 1 d . . .
H50H H 0.4688 0.2675 -0.4432 0.245 Uiso 1 calc . . GR
H50G H 0.4386 0.1836 -0.4795 0.245 Uiso 1 calc . . GR
H50I H 0.4831 0.1874 -0.3928 0.245 Uiso 1 calc . . GR
B1A B 0.4675(3) 0.2949(2) 0.1662(2) 0.0240(8) Uani 1 d . . .
H1A H 0.4621 0.2854 0.2246 0.029 Uiso 1 calc . . R

loop_
_atom_site_aniso_label
_atom_site_aniso_U_11
_atom_site_aniso_U_22
_atom_site_aniso_U_33
_atom_site_aniso_U_23
_atom_site_aniso_U_13
_atom_site_aniso_U_12
Co1 0.0211(3) 0.0228(2) 0.0208(3) -0.0044(2) 0.00215(19) -0.0008(2)
S1 0.0473(6) 0.0333(5) 0.0277(5) -0.0083(4) 0.0086(4) -0.0125(4)
O1 0.049(2) 0.067(2) 0.0415(18) -0.0005(17) 0.0093(15) -0.0216(18)
O2 0.075(3) 0.086(3) 0.0288(17) 0.0050(18) 0.0023(16) -0.032(2)
N6 0.0218(15) 0.0237(13) 0.0231(15) -0.0018(12) 0.0030(11) 0.0003(11)
N5 0.0244(15) 0.0214(13) 0.0208(14) -0.0049(11) 0.0008(11) -0.0026(11)
N2 0.0279(16) 0.0216(13) 0.0193(14) -0.0012(11) 0.0046(12) 0.0007(12)
N1 0.0259(15) 0.0208(13) 0.0164(13) 0.0002(11) 0.0012(11) 0.0013(11)
N4 0.0228(15) 0.0235(14) 0.0220(13) 0.0000(11) -0.0018(11) -0.0010(11)
N3 0.0236(14) 0.0259(13) 0.0234(14) -0.0011(12) 0.0003(11) -0.0025(12)
N7 0.0315(17) 0.0295(15) 0.0202(15) -0.0014(12) 0.0043(12) -0.0069(13)
C1 0.0249(18) 0.0235(16) 0.0318(19) 0.0056(14) 0.0057(15) 0.0010(14)
C2 0.0259(19) 0.0222(16) 0.035(2) 0.0036(15) 0.0039(15) -0.0050(14)
C3 0.0225(18) 0.0234(16) 0.0337(19) -0.0012(14) 0.0026(15) -0.0032(13)
C4 0.033(2) 0.0196(15) 0.0236(17) -0.0037(13) 0.0054(14) -0.0015(14)
C5 0.037(2) 0.0221(15) 0.0202(17) -0.0004(13) 0.0020(14) 0.0027(14)
C6 0.0262(18) 0.0217(16) 0.0240(17) -0.0008(13) 0.0026(14) -0.0020(13)
C7 0.0229(18) 0.0222(15) 0.0322(19) 0.0047(14) -0.0043(14) -0.0017(13)
C8 0.0232(17) 0.0230(16) 0.0322(18) 0.0058(14) -0.0020(14) -0.0020(13)
C9 0.0225(17) 0.0239(16) 0.0276(17) 0.0017(14) 0.0011(13) -0.0038(14)
C10 0.038(2) 0.0242(16) 0.033(2) 0.0067(15) 0.0074(17) 0.0056(15)
C11 0.049(3) 0.0286(18) 0.030(2) 0.0030(16) -0.0048(18) -0.0010(17)
C12 0.075(4) 0.036(2) 0.034(2) 0.0043(18) -0.010(2) 0.001(2)
C13 0.099(5) 0.040(2) 0.0192(19) 0.0063(18) 0.000(2) 0.005(3)
C14 0.083(4) 0.045(3) 0.040(3) 0.018(2) 0.025(3) 0.020(3)
C15 0.047(3) 0.040(2) 0.037(2) 0.0115(19) 0.013(2) 0.009(2)
C16 0.0241(18) 0.0287(17) 0.0314(19) -0.0022(15) 0.0031(15) -0.0078(14)
C17 0.068(3) 0.028(2) 0.043(2) -0.0001(18) -0.007(2) -0.005(2)
C18 0.086(4) 0.032(2) 0.046(3) -0.006(2) -0.010(3) -0.022(2)
C19 0.055(3) 0.056(3) 0.032(2) -0.005(2) -0.006(2) -0.026(2)
C20 0.036(2) 0.051(3) 0.037(2) -0.0013(19) -0.0008(18) -0.006(2)
C21 0.028(2) 0.0359(19) 0.0315(19) -0.0033(16) -0.0034(16) -0.0008(16)
C22 0.032(2) 0.0276(17) 0.0244(18) -0.0020(14) 0.0040(15) -0.0008(15)
C23 0.039(2) 0.0288(17) 0.0264(19) -0.0044(15) 0.0045(16) -0.0073(16)
C24 0.049(3) 0.045(2) 0.028(2) -0.0053(18) 0.0106(18) -0.015(2)
C25 0.052(3) 0.048(2) 0.025(2) -0.0091(18) 0.0024(18) -0.009(2)
C26 0.059(3) 0.032(2) 0.032(2) -0.0107(17) 0.002(2) -0.0077(19)
C27 0.049(2) 0.0278(18) 0.0249(18) -0.0072(15) 0.0033(17) -0.0022(17)
C28 0.0242(18) 0.0276(17) 0.0238(17) -0.0015(14) 0.0049(14) 0.0017(14)
C29 0.038(2) 0.0285(18) 0.0279(19) 0.0054(15) 0.0079(16) -0.0011(16)
C30 0.047(3) 0.0312(19) 0.032(2) 0.0073(16) 0.0070(18) 0.0018(18)
C31 0.046(3) 0.049(2) 0.027(2) 0.0053(18) -0.0012(18) 0.0073(19)
C32 0.043(2) 0.046(2) 0.029(2) -0.0015(18) -0.0070(18) 0.0021(19)
C33 0.035(2) 0.0305(18) 0.0295(19) 0.0014(15) -0.0018(16) 0.0007(15)
C34 0.0248(18) 0.0285(17) 0.0249(18) 0.0028(14) -0.0029(14) -0.0015(14)
C35 0.028(2) 0.0363(19) 0.035(2) -0.0009(17) -0.0097(16) -0.0044(16)
C36 0.034(2) 0.051(2) 0.041(2) -0.016(2) -0.0062(18) 0.0021(19)
C37 0.033(2) 0.075(3) 0.028(2) -0.008(2) -0.0044(17) -0.006(2)
C38 0.025(2) 0.077(3) 0.030(2) 0.008(2) -0.0069(17) 0.004(2)
C39 0.0230(18) 0.042(2) 0.0325(19) 0.0098(17) -0.0003(15) 0.0016(16)
C40 0.0245(18) 0.0344(18) 0.0293(18) 0.0009(15) 0.0028(15) 0.0041(15)
C41 0.057(3) 0.087(4) 0.033(2) -0.009(3) 0.010(2) -0.040(3)
C42 0.055(3) 0.112(5) 0.038(2) -0.011(3) 0.018(2) -0.041(4)
C43 0.035(2) 0.071(3) 0.040(2) 0.001(2) 0.0140(19) 0.006(2)
C44 0.060(3) 0.040(2) 0.061(3) -0.017(2) 0.022(3) -0.006(2)
C45 0.049(3) 0.038(2) 0.066(3) -0.020(2) 0.033(2) -0.013(2)
C46 0.049(3) 0.041(2) 0.030(2) -0.0140(17) 0.0164(18) -0.0115(19)
C47 0.038(2) 0.037(2) 0.0255(19) -0.0056(16) 0.0070(16) -0.0027(17)
C48 0.044(2) 0.037(2) 0.032(2) 0.0045(17) 0.0078(18) -0.0045(18)
C49 0.092(5) 0.084(4) 0.037(3) 0.016(3) 0.010(3) -0.029(4)
C50 0.099(9) 0.113(9) 0.058(6) -0.006(6) 0.030(5) -0.032(8)
C50B 0.099(9) 0.113(9) 0.058(6) -0.006(6) 0.030(5) -0.032(8)
B1 0.027(2) 0.0242(18) 0.0218(17) 0.0013(15) 0.0029(15) 0.0008(15)
Co1A 0.0232(3) 0.0278(3) 0.0310(3) 0.0113(3) 0.0072(2) 0.0018(3)
S1A 0.0512(7) 0.0374(5) 0.0409(6) 0.0122(5) 0.0114(5) -0.0023(5)
O1A 0.090(3) 0.047(2) 0.050(2) 0.0028(17) -0.002(2) -0.002(2)
O2A 0.098(3) 0.062(2) 0.0278(16) 0.0065(16) 0.0100(18) 0.004(2)
N6A 0.0258(17) 0.0222(14) 0.046(2) 0.0042(14) 0.0002(14) -0.0013(12)
N5A 0.0258(17) 0.0302(16) 0.045(2) 0.0089(15) 0.0050(14) -0.0034(13)
N4A 0.0229(14) 0.0209(13) 0.0204(13) 0.0010(11) 0.0037(11) -0.0015(11)
N3A 0.0230(14) 0.0231(13) 0.0235(14) 0.0018(12) 0.0021(11) -0.0010(12)
N2A 0.0237(15) 0.0211(13) 0.0228(14) 0.0012(11) 0.0047(11) 0.0008(11)
N1A 0.0265(16) 0.0250(14) 0.0233(15) 0.0033(12) 0.0067(12) 0.0009(12)
N7A 0.0343(18) 0.0434(18) 0.0219(15) 0.0078(14) 0.0052(13) 0.0058(15)
C1A 0.028(2) 0.0225(17) 0.062(3) -0.0117(18) -0.0113(19) 0.0021(15)
C2A 0.025(2) 0.0219(17) 0.084(4) 0.005(2) -0.009(2) -0.0049(15)
C3A 0.025(2) 0.0269(18) 0.062(3) 0.0082(19) -0.0016(19) -0.0028(15)
C4A 0.0250(18) 0.0231(15) 0.0224(16) -0.0051(13) 0.0075(13) 0.0009(13)
C5A 0.0217(16) 0.0282(16) 0.0285(17) -0.0036(15) 0.0038(13) 0.0017(14)
C6A 0.0230(17) 0.0229(16) 0.0229(16) -0.0022(13) 0.0008(13) 0.0008(13)
C7A 0.0247(18) 0.0193(15) 0.0252(17) -0.0006(13) 0.0005(14) 0.0017(13)
C8A 0.032(2) 0.0262(16) 0.0205(17) 0.0019(14) -0.0009(14) 0.0040(14)
C9A 0.0230(17) 0.0255(16) 0.0215(16) 0.0028(13) 0.0007(13) 0.0020(13)
C10A 0.042(3) 0.0285(18) 0.058(3) -0.0185(19) -0.027(2) 0.0096(18)
C11A 0.063(3) 0.033(2) 0.038(2) -0.0153(18) -0.011(2) 0.010(2)
C12A 0.101(5) 0.050(3) 0.038(3) -0.017(2) -0.007(3) 0.017(3)
C13A 0.157(8) 0.061(4) 0.040(3) -0.029(3) -0.024(4) 0.033(5)
C14A 0.108(6) 0.068(4) 0.080(5) -0.045(4) -0.060(5) 0.041(4)
C15A 0.069(4) 0.051(3) 0.080(4) -0.040(3) -0.044(3) 0.021(3)
C16A 0.024(2) 0.042(2) 0.065(3) 0.021(2) -0.009(2) -0.0078(17)
C17A 0.040(3) 0.049(3) 0.071(4) 0.024(3) 0.011(2) 0.000(2)
C18A 0.045(3) 0.086(4) 0.077(4) 0.045(4) 0.004(3) -0.009(3)
C19A 0.046(3) 0.078(4) 0.090(5) 0.049(4) -0.005(3) -0.020(3)
C20A 0.074(4) 0.044(3) 0.093(5) 0.035(3) -0.019(4) -0.019(3)
C21A 0.055(3) 0.036(2) 0.071(4) 0.011(2) -0.009(3) 0.002(2)
C22A 0.0195(17) 0.0356(18) 0.0200(16) -0.0035(14) 0.0040(13) -0.0030(14)
C23A 0.0242(18) 0.056(3) 0.0280(18) -0.0106(19) 0.0021(14) 0.0081(18)
C24A 0.029(2) 0.075(3) 0.025(2) -0.012(2) 0.0101(17) 0.001(2)
C25A 0.031(2) 0.078(3) 0.0204(18) 0.003(2) 0.0053(16) -0.012(2)
C26A 0.036(2) 0.048(2) 0.030(2) 0.0112(18) 0.0052(17) -0.0077(18)
C27A 0.0276(19) 0.0349(18) 0.0264(18) -0.0026(15) 0.0063(15) -0.0045(15)
C28A 0.0263(18) 0.0270(16) 0.0233(16) 0.0011(14) 0.0042(14) 0.0030(14)
C29A 0.042(2) 0.056(3) 0.0301(19) 0.007(2) -0.0028(17) -0.018(2)
C30A 0.048(3) 0.076(4) 0.036(2) 0.004(2) -0.008(2) -0.017(3)
C31A 0.037(2) 0.060(3) 0.029(2) 0.004(2) -0.0060(17) 0.008(2)
C32A 0.045(3) 0.041(2) 0.040(2) 0.0167(19) 0.001(2) 0.0030(19)
C33A 0.038(2) 0.034(2) 0.039(2) 0.0047(17) 0.0006(18) -0.0032(17)
C34A 0.0274(18) 0.0240(16) 0.0212(16) -0.0010(13) 0.0017(14) 0.0019(14)
C35A 0.047(2) 0.0250(17) 0.0260(18) 0.0002(15) 0.0012(17) -0.0009(16)
C36A 0.058(3) 0.032(2) 0.0259(19) 0.0029(16) 0.0005(18) -0.0065(19)
C37A 0.051(3) 0.041(2) 0.0205(19) 0.0036(16) 0.0033(17) -0.0055(19)
C38A 0.039(2) 0.037(2) 0.0226(17) -0.0026(16) -0.0005(16) -0.0046(17)
C39A 0.0261(19) 0.0295(17) 0.0234(17) 0.0001(14) 0.0013(14) -0.0038(14)
C40A 0.0231(18) 0.0321(17) 0.0207(17) -0.0003(14) 0.0000(14) 0.0039(14)
C41A 0.029(2) 0.0317(18) 0.0264(18) -0.0010(15) 0.0015(15) -0.0025(15)
C42A 0.036(2) 0.042(2) 0.032(2) -0.0090(17) 0.0028(17) -0.0014(18)
C43A 0.041(2) 0.054(3) 0.029(2) -0.0073(19) 0.0126(18) -0.002(2)
C44A 0.043(2) 0.047(2) 0.031(2) 0.0030(18) 0.0152(18) 0.0051(19)
C45A 0.031(2) 0.0333(18) 0.0301(19) 0.0030(16) 0.0074(16) 0.0073(16)
C46A 0.050(3) 0.042(2) 0.038(2) 0.0109(19) 0.014(2) 0.001(2)
C47A 0.048(3) 0.041(2) 0.030(2) 0.0074(17) 0.0101(18) 0.0078(19)
C48A 0.043(3) 0.050(3) 0.036(2) 0.002(2) 0.0078(19) 0.005(2)
C49A 0.093(5) 0.087(5) 0.036(3) -0.005(3) 0.009(3) -0.013(4)
C50A 0.141(8) 0.270(15) 0.084(6) -0.116(8) 0.078(6) -0.125(9)
B1A 0.024(2) 0.0216(17) 0.0269(19) -0.0051(15) 0.0026(15) -0.0008(15)

loop_
_atom_type_symbol
_atom_type_description
_atom_type_scat_dispersion_real
_atom_type_scat_dispersion_imag
_atom_type_scat_source
C C 0.0181 0.0091 'International Tables Vol C Tables 4.2.6.8 and 6.1.1.4'
H H 0.0000 0.0000 'International Tables Vol C Tables 4.2.6.8 and 6.1.1.4'
B B 0.0090 0.0039 'International Tables Vol C Tables 4.2.6.8 and 6.1.1.4'
Co Co -2.3653 3.6143 'International Tables Vol C Tables 4.2.6.8 and 6.1.1.4'
N N 0.0311 0.0180 'International Tables Vol C Tables 4.2.6.8 and 6.1.1.4'
O O 0.0492 0.0322 'International Tables Vol C Tables 4.2.6.8 and 6.1.1.4'
S S 0.3331 0.5567 'International Tables Vol C Tables 4.2.6.8 and 6.1.1.4'

loop_
_exptl_crystal_face_index_h
_exptl_crystal_face_index_k
_exptl_crystal_face_index_l
_exptl_crystal_face_perp_dist
_exptl_oxdiff_crystal_face_indexfrac_h
_exptl_oxdiff_crystal_face_indexfrac_k
_exptl_oxdiff_crystal_face_indexfrac_l
_exptl_oxdiff_crystal_face_x
_exptl_oxdiff_crystal_face_y
_exptl_oxdiff_crystal_face_z
7 0 -8 0.0277 6.9894 -0.0090 -8.0087 0.0901 -0.2887 0.9414
-7 0 8 0.0277 -6.9894 0.0090 8.0087 -0.0901 0.2887 -0.9414
-7 1 -7 0.0445 -7.0055 0.9949 -7.0044 0.2052 -0.8890 -0.2857
7 -1 7 0.0235 7.0055 -0.9949 7.0044 -0.2052 0.8890 0.2857
-1 10 -4 0.1943 -0.9839 9.9885 -4.0125 0.9653 -0.2362 0.0465
1 -11 0 0.1985 0.9770 -10.9912 0.0103 -1.0016 -0.0944 0.1341
2 8 7 0.1684 2.0248 7.9991 6.9973 0.6256 0.7593 -0.1760

loop_
_geom_angle_atom_site_label_1
_geom_angle_atom_site_label_2
_geom_angle_atom_site_label_3
_geom_angle
N5 Co1 S1 97.02(8)
N5 Co1 N7 174.80(12)
N1 Co1 S1 142.97(9)
N1 Co1 N5 82.77(11)
N1 Co1 N3 93.93(12)
N1 Co1 N7 92.36(12)
N3 Co1 S1 123.10(9)
N3 Co1 N5 88.86(11)
N3 Co1 N7 93.31(12)
N7 Co1 S1 85.75(8)
C46 S1 Co1 99.16(13)
C48 O2 C49 118.8(4)
N5 N6 B1 118.7(3)
C1 N6 N5 110.0(3)
C1 N6 B1 130.6(3)
N6 N5 Co1 113.6(2)
C3 N5 Co1 138.8(3)
C3 N5 N6 106.4(3)
N1 N2 B1 120.3(3)
C4 N2 N1 109.7(3)
C4 N2 B1 129.3(3)
N2 N1 Co1 115.8(2)
C6 N1 Co1 136.5(2)
C6 N1 N2 106.8(3)
N3 N4 B1 120.3(3)
C7 N4 N3 110.2(3)
C7 N4 B1 129.3(3)
N4 N3 Co1 114.7(2)
C9 N3 Co1 136.6(2)
C9 N3 N4 107.1(3)
C47 N7 Co1 111.4(2)
N6 C1 C2 107.0(3)
N6 C1 C10 123.9(3)
C2 C1 C10 129.1(3)
C3 C2 C1 105.9(3)
N5 C3 C2 110.7(3)
N5 C3 C16 122.1(3)
C2 C3 C16 127.2(3)
N2 C4 C5 108.1(3)
N2 C4 C22 126.0(3)
C5 C4 C22 125.9(3)
C4 C5 C6 105.7(3)
N1 C6 C5 109.6(3)
N1 C6 C28 123.2(3)
C5 C6 C28 126.9(3)
N4 C7 C8 107.5(3)
N4 C7 C34 123.9(3)
C8 C7 C34 128.5(3)
C7 C8 C9 105.8(3)
N3 C9 C8 109.2(3)
N3 C9 C40 124.1(3)
C8 C9 C40 126.7(3)
C11 C10 C1 122.5(4)
C15 C10 C1 119.4(4)
C15 C10 C11 118.2(4)
C12 C11 C10 120.6(5)
C11 C12 C13 120.1(5)
C14 C13 C12 120.0(4)
C13 C14 C15 120.2(5)
C14 C15 C10 121.0(5)
C17 C16 C3 121.2(4)
C17 C16 C21 117.8(4)
C21 C16 C3 120.9(3)
C16 C17 C18 121.5(5)
C19 C18 C17 120.0(4)
C18 C19 C20 119.4(4)
C21 C20 C19 119.9(5)
C20 C21 C16 121.3(4)
C23 C22 C4 122.6(3)
C27 C22 C4 118.5(3)
C27 C22 C23 118.9(4)
C24 C23 C22 119.7(4)
C25 C24 C23 121.0(4)
C24 C25 C26 119.1(4)
C27 C26 C25 120.3(4)
C26 C27 C22 120.9(4)
C29 C28 C6 119.7(3)
C29 C28 C33 119.0(4)
C33 C28 C6 121.2(3)
C30 C29 C28 121.3(4)
C29 C30 C31 119.5(4)
C32 C31 C30 120.6(4)
C31 C32 C33 119.6(4)
C28 C33 C32 120.0(4)
C35 C34 C7 120.0(3)
C39 C34 C7 120.8(4)
C39 C34 C35 119.2(4)
C36 C35 C34 120.8(4)
C35 C36 C37 119.6(4)
C38 C37 C36 119.3(4)
C37 C38 C39 121.3(4)
C34 C39 C38 119.7(4)
C41 C40 C9 119.2(4)
C45 C40 C9 121.9(4)
C45 C40 C41 118.9(4)
C42 C41 C40 120.6(5)
C41 C42 C43 120.3(5)
C44 C43 C42 118.8(4)
C43 C44 C45 120.1(5)
C40 C45 C44 121.3(4)
C47 C46 S1 111.1(3)
N7 C47 C46 110.4(4)
N7 C47 C48 112.2(3)
C46 C47 C48 110.4(3)
O1 C48 O2 125.1(4)
O1 C48 C47 125.3(4)
O2 C48 C47 109.6(4)
O2 C49 C50B 97.5(7)
C50 C49 O2 106.9(7)
C50 C49 C50B 46.5(9)
N6 B1 N2 109.5(3)
N6 B1 N4 108.5(3)
N2 B1 N4 109.2(3)
N5A Co1A S1A 96.38(10)
N5A Co1A N7A 177.49(13)
N3A Co1A S1A 128.64(9)
N3A Co1A N5A 88.46(12)
N3A Co1A N7A 92.30(12)
N1A Co1A S1A 137.18(9)
N1A Co1A N5A 82.92(13)
N1A Co1A N3A 94.17(12)
N1A Co1A N7A 94.64(12)
N7A Co1A S1A 85.01(9)
C46A S1A Co1A 100.25(14)
C48A O2A C49A 117.6(5)
N5A N6A B1A 118.5(3)
C1A N6A N5A 110.1(3)
C1A N6A B1A 131.1(4)
N6A N5A Co1A 113.2(2)
C3A N5A Co1A 138.6(3)
C3A N5A N6A 106.8(4)
N3A N4A B1A 120.6(3)
C4A N4A N3A 109.5(3)
C4A N4A B1A 129.7(3)
N4A N3A Co1A 113.9(2)
C6A N3A Co1A 137.0(2)
C6A N3A N4A 107.1(3)
N1A N2A B1A 120.4(3)
C7A N2A N1A 109.6(3)
C7A N2A B1A 129.4(3)
N2A N1A Co1A 115.9(2)
C9A N1A Co1A 136.5(3)
C9A N1A N2A 107.1(3)
C47A N7A Co1A 112.8(3)
N6A C1A C2A 105.4(4)
N6A C1A C10A 123.5(4)
C2A C1A C10A 131.0(4)
C3A C2A C1A 108.3(4)
N5A C3A C2A 109.4(4)
N5A C3A C16A 123.4(5)
C2A C3A C16A 127.3(4)
N4A C4A C5A 107.4(3)
N4A C4A C22A 123.1(3)
C5A C4A C22A 129.4(3)
C4A C5A C6A 106.4(3)
N3A C6A C5A 109.6(3)
N3A C6A C28A 122.9(3)
C5A C6A C28A 127.4(3)
N2A C7A C8A 107.8(3)
N2A C7A C34A 125.3(3)
C8A C7A C34A 127.0(3)
C7A C8A C9A 105.9(3)
N1A C9A C8A 109.6(3)
N1A C9A C40A 123.4(3)
C8A C9A C40A 126.8(3)
C11A C10A C1A 123.2(4)
C11A C10A C15A 117.3(6)
C15A C10A C1A 119.5(5)
C12A C11A C10A 121.9(5)
C11A C12A C13A 118.7(7)
C14A C13A C12A 120.7(6)
C15A C14A C13A 119.6(6)
C14A C15A C10A 121.7(7)
C17A C16A C3A 122.1(4)
C21A C16A C3A 118.7(5)
C21A C16A C17A 119.1(5)
C16A C17A C18A 122.5(5)
C19A C18A C17A 117.7(7)
C18A C19A C20A 119.4(6)
C21A C20A C19A 121.0(5)
C16A C21A C20A 120.2(6)
C23A C22A C4A 120.3(4)
C23A C22A C27A 118.4(4)
C27A C22A C4A 121.3(3)
C24A C23A C22A 120.9(4)
C25A C24A C23A 120.1(4)
C24A C25A C26A 120.3(4)
C25A C26A C27A 119.6(4)
C26A C27A C22A 120.7(4)
C29A C28A C6A 119.1(3)
C33A C28A C6A 122.1(3)
C33A C28A C29A 118.8(4)
C28A C29A C30A 120.4(4)
C29A C30A C31A 120.2(5)
C32A C31A C30A 119.6(4)
C31A C32A C33A 120.1(4)
C28A C33A C32A 120.9(4)
C35A C34A C7A 118.2(3)
C39A C34A C7A 122.8(3)
C39A C34A C35A 119.0(3)
C36A C35A C34A 120.5(4)
C37A C36A C35A 120.3(4)
C38A C37A C36A 119.4(4)
C37A C38A C39A 120.6(4)
C34A C39A C38A 120.2(4)
C41A C40A C9A 119.5(3)
C45A C40A C9A 121.8(3)
C45A C40A C41A 118.6(3)
C42A C41A C40A 120.7(4)
C41A C42A C43A 120.2(4)
C44A C43A C42A 120.0(4)
C43A C44A C45A 119.6(4)
C40A C45A C44A 120.9(4)
C47A C46A S1A 112.3(3)
N7A C47A C46A 110.1(4)
N7A C47A C48A 112.6(4)
C46A C47A C48A 109.8(4)
O1A C48A O2A 124.1(5)
O1A C48A C47A 125.4(4)
O2A C48A C47A 110.5(4)
C50A C49A O2A 110.5(6)
N6A B1A N2A 109.5(3)
N4A B1A N6A 109.2(3)
N4A B1A N2A 109.4(3)

loop_
_geom_bond_atom_site_label_1
_geom_bond_atom_site_label_2
_geom_bond_distance
Co1 S1 2.2559(10)
Co1 N5 2.179(3)
Co1 N1 2.088(3)
Co1 N3 2.095(3)
Co1 N7 2.201(3)
S1 C46 1.831(4)
O1 C48 1.181(6)
O2 C48 1.337(6)
O2 C49 1.461(6)
N6 N5 1.370(4)
N6 C1 1.365(5)
N6 B1 1.546(5)
N5 C3 1.341(5)
N2 N1 1.369(4)
N2 C4 1.358(4)
N2 B1 1.550(5)
N1 C6 1.353(5)
N4 N3 1.363(4)
N4 C7 1.349(5)
N4 B1 1.554(5)
N3 C9 1.346(5)
N7 C47 1.459(5)
C1 C2 1.392(5)
C1 C10 1.470(6)
C2 C3 1.384(5)
C3 C16 1.486(5)
C4 C5 1.385(5)
C4 C22 1.473(5)
C5 C6 1.401(5)
C6 C28 1.461(5)
C7 C8 1.389(5)
C7 C34 1.469(5)
C8 C9 1.402(5)
C9 C40 1.474(5)
C10 C11 1.408(6)
C10 C15 1.395(6)
C11 C12 1.388(6)
C12 C13 1.392(8)
C13 C14 1.378(9)
C14 C15 1.391(7)
C16 C17 1.378(6)
C16 C21 1.393(6)
C17 C18 1.387(7)
C18 C19 1.374(8)
C19 C20 1.393(7)
C20 C21 1.376(6)
C22 C23 1.401(5)
C22 C27 1.389(5)
C23 C24 1.390(6)
C24 C25 1.383(6)
C25 C26 1.392(6)
C26 C27 1.381(6)
C28 C29 1.385(5)
C28 C33 1.393(5)
C29 C30 1.385(6)
C30 C31 1.389(7)
C31 C32 1.376(7)
C32 C33 1.413(6)
C34 C35 1.394(6)
C34 C39 1.389(5)
C35 C36 1.386(6)
C36 C37 1.402(7)
C37 C38 1.371(8)
C38 C39 1.393(6)
C40 C41 1.384(6)
C40 C45 1.362(6)
C41 C42 1.381(7)
C42 C43 1.397(9)
C43 C44 1.373(7)
C44 C45 1.395(7)
C46 C47 1.512(6)
C47 C48 1.522(6)
C49 C50 1.422(15)
C49 C50B 1.67(2)
Co1A S1A 2.2583(11)
Co1A N5A 2.198(4)
Co1A N3A 2.100(3)
Co1A N1A 2.080(3)
Co1A N7A 2.208(4)
S1A C46A 1.826(5)
O1A C48A 1.188(6)
O2A C48A 1.353(6)
O2A C49A 1.466(7)
N6A N5A 1.382(5)
N6A C1A 1.358(5)
N6A B1A 1.536(5)
N5A C3A 1.341(5)
N4A N3A 1.374(4)
N4A C4A 1.368(5)
N4A B1A 1.536(5)
N3A C6A 1.343(5)
N2A N1A 1.367(4)
N2A C7A 1.357(4)
N2A B1A 1.549(5)
N1A C9A 1.343(5)
N7A C47A 1.461(5)
C1A C2A 1.398(7)
C1A C10A 1.463(7)
C2A C3A 1.361(7)
C3A C16A 1.498(7)
C4A C5A 1.381(5)
C4A C22A 1.466(5)
C5A C6A 1.398(5)
C6A C28A 1.476(5)
C7A C8A 1.382(5)
C7A C34A 1.469(5)
C8A C9A 1.394(5)
C9A C40A 1.472(5)
C10A C11A 1.395(8)
C10A C15A 1.402(6)
C11A C12A 1.386(7)
C12A C13A 1.395(10)
C13A C14A 1.378(13)
C14A C15A 1.377(11)
C16A C17A 1.400(8)
C16A C21A 1.354(7)
C17A C18A 1.407(7)
C18A C19A 1.397(9)
C19A C20A 1.408(10)
C20A C21A 1.401(9)
C22A C23A 1.391(5)
C22A C27A 1.400(6)
C23A C24A 1.381(6)
C24A C25A 1.378(7)
C25A C26A 1.387(7)
C26A C27A 1.388(5)
C28A C29A 1.388(6)
C28A C33A 1.380(5)
C29A C30A 1.390(6)
C30A C31A 1.393(7)
C31A C32A 1.369(7)
C32A C33A 1.402(6)
C34A C35A 1.399(5)
C34A C39A 1.392(5)
C35A C36A 1.392(6)
C36A C37A 1.390(6)
C37A C38A 1.387(6)
C38A C39A 1.396(5)
C40A C41A 1.399(5)
C40A C45A 1.381(5)
C41A C42A 1.380(6)
C42A C43A 1.387(6)
C43A C44A 1.381(7)
C44A C45A 1.401(6)
C46A C47A 1.515(7)
C47A C48A 1.521(7)
C49A C50A 1.415(11)
